data_2021809
loop_
_publ_author_name
'Yamamoto, Ryo'
'Minami, Shoma'
'Okuno, Tsunehisa'

_publ_section_title
;
 Crystal polymorphs of 6-[(phenylcarbamoyl)oxy]hexa-2,4-diyn-1-yl
 isonicotinate
;
_journal_coeditor_code KY3145
_journal_issue 8
_journal_name_full 'Acta Crystallographica Section C'
_journal_page_first 876
_journal_page_last 881
_journal_paper_doi 10.1107/S2053229618009373
_journal_volume 74
_journal_year 2018
_chemical_formula_iupac 'C19 H14 N2 O4'
_chemical_formula_moiety 'C19 H14 N2 O4'
_chemical_formula_sum 'C19 H14 N2 O4'
_chemical_formula_weight 334.33
_chemical_name_common
;
6-[(Phenylcarbamoyl)oxy]hexa-2,4-diyn-1-yl isonicotinate
;
_chemical_name_systematic
;
6-[(Phenylcarbamoyl)oxy]hexa-2,4-diyn-1-yl pyridine-4-carboxylate
;
_space_group_crystal_system monoclinic
_space_group_IT_number 14
_space_group_name_Hall '-P 2ybc'
_space_group_name_H-M_alt 'P 1 21/c 1'
_atom_sites_solution_hydrogens geom
_atom_sites_solution_primary direct
_atom_sites_solution_secondary difmap
_cell_angle_alpha 90.0000
_cell_angle_beta 109.589(8)
_cell_angle_gamma 90.0000
_cell_formula_units_Z 4
_cell_length_a 19.861(9)
_cell_length_b 5.160(2)
_cell_length_c 16.451(8)
_cell_measurement_reflns_used 3055
_cell_measurement_temperature 93
_cell_measurement_theta_max 31.11
_cell_measurement_theta_min 2.48
_cell_volume 1588.4(12)
_computing_cell_refinement
;
CrystalClear (Rigaku, 2008)
;
_computing_data_collection
;
CrystalClear (Rigaku, 2008)
;
_computing_data_reduction
;
CrystalClear (Rigaku, 2008)
;
_computing_molecular_graphics
;
ORTEP-3 (Farrugia, 2012)
;
_computing_publication_material
;
CrystalStructure (Rigaku, 2014)
;
_computing_structure_refinement
;
SHELXL2013 (Sheldrick, 2015)
;
_computing_structure_solution
;
SHELXD (Schneider & Sheldrick, 2002)
;
_diffrn_ambient_temperature 93
_diffrn_detector_area_resol_mean 7.111
_diffrn_measured_fraction_theta_full 0.990
_diffrn_measured_fraction_theta_max 0.990
_diffrn_measurement_device_type 'Rigaku Saturn724+'
_diffrn_measurement_method \w
_diffrn_radiation_type 'Mo K\a'
_diffrn_radiation_wavelength 0.71075
_diffrn_reflns_av_R_equivalents 0.0802
_diffrn_reflns_limit_h_max 22
_diffrn_reflns_limit_h_min -23
_diffrn_reflns_limit_k_max 6
_diffrn_reflns_limit_k_min -6
_diffrn_reflns_limit_l_max 17
_diffrn_reflns_limit_l_min -19
_diffrn_reflns_number 10083
_diffrn_reflns_theta_full 24.996
_diffrn_reflns_theta_max 24.996
_diffrn_reflns_theta_min 3.165
_diffrn_standards_number 0
_exptl_absorpt_coefficient_mu 0.100
_exptl_absorpt_correction_T_max 0.999
_exptl_absorpt_correction_T_min 0.868
_exptl_absorpt_correction_type numerical
_exptl_absorpt_process_details
;
(NUMABS; Rigaku, 1999)
;
_exptl_crystal_colour colorless
_exptl_crystal_density_diffrn 1.398
_exptl_crystal_density_method 'not measured'
_exptl_crystal_description chip
_exptl_crystal_F_000 696.00
_exptl_crystal_size_max 0.250
_exptl_crystal_size_mid 0.100
_exptl_crystal_size_min 0.010
_refine_diff_density_max 0.29
_refine_diff_density_min -0.23
_refine_ls_extinction_method none
_refine_ls_goodness_of_fit_ref 1.053
_refine_ls_hydrogen_treatment mixed
_refine_ls_number_parameters 230
_refine_ls_number_reflns 2764
_refine_ls_number_restraints 0
_refine_ls_R_factor_all 0.1154
_refine_ls_R_factor_gt 0.0660
_refine_ls_shift/su_max 0.000
_refine_ls_structure_factor_coef Fsqd
_refine_ls_weighting_details 'w = 1/[\s^2^(Fo^2^)+(0.0697P)^2^+0.0924P] where P=(Fo^2^+2Fc^2^)/3'
_refine_ls_weighting_scheme calc
_refine_ls_wR_factor_gt 0.1346
_refine_ls_wR_factor_ref 0.1573
_reflns_number_gt 1701
_reflns_number_total 2764
_reflns_threshold_expression F^2^>2.0\s(F^2^)
_cod_data_source_file ky3145sup1.cif
_cod_data_source_block 4PyDAUrPh_II
_cod_original_sg_symbol_H-M 'P 21/c'
_cod_database_code 2021809

loop_
_symmetry_equiv_pos_site_id
_space_group_symop_operation_xyz
1 +X,+Y,+Z
2 -X,1/2+Y,1/2-Z
3 -X,-Y,-Z
4 +X,1/2-Y,1/2+Z

loop_
_atom_site_type_symbol
_atom_site_label
_atom_site_fract_x
_atom_site_fract_y
_atom_site_fract_z
_atom_site_U_iso_or_equiv
_atom_site_adp_type
_atom_site_calc_flag
_atom_site_refinement_flags
_atom_site_occupancy
O O1 0.76629(12) 0.2500(5) 1.15967(14) 0.0308(6) Uani d . 1
O O2 0.74045(12) -0.1227(4) 1.08436(13) 0.0285(6) Uani d . 1
O O3 0.38466(11) 0.7018(4) 0.79457(13) 0.0251(6) Uani d . 1
O O4 0.40138(12) 0.3828(5) 0.70838(14) 0.0354(7) Uani d . 1
N N1 0.99923(15) -0.0190(6) 1.12415(18) 0.0336(8) Uani d . 1
N N2 0.29392(14) 0.4418(6) 0.72903(17) 0.0239(7) Uani d . 1
C C1 0.85860(17) 0.0299(6) 1.12422(19) 0.0228(7) Uani d . 1
C C2 0.91182(17) 0.1947(7) 1.1729(2) 0.0266(8) Uani d . 1
C C3 0.98070(19) 0.1621(7) 1.1715(2) 0.0334(9) Uani d . 1
C C4 0.94648(19) -0.1745(7) 1.0776(2) 0.0318(9) Uani d . 1
C C5 0.87637(18) -0.1586(7) 1.0755(2) 0.0287(8) Uani d . 1
C C6 0.78429(17) 0.0676(7) 1.12572(19) 0.0249(8) Uani d . 1
C C7 0.66792(17) -0.1100(7) 1.0853(2) 0.0295(8) Uani d . 1
C C8 0.62442(18) 0.0824(7) 1.0244(2) 0.0261(8) Uani d . 1
C C9 0.58682(17) 0.2366(7) 0.9761(2) 0.0255(8) Uani d . 1
C C10 0.54284(17) 0.4173(7) 0.92161(19) 0.0247(8) Uani d . 1
C C11 0.50530(17) 0.5761(7) 0.8743(2) 0.0245(8) Uani d . 1
C C12 0.45933(17) 0.7656(7) 0.8158(2) 0.0264(8) Uani d . 1
C C13 0.36301(17) 0.4945(6) 0.74029(19) 0.0220(7) Uani d . 1
C C14 0.25181(17) 0.2418(6) 0.67838(18) 0.0204(7) Uani d . 1
C C15 0.27613(17) 0.0683(6) 0.62993(18) 0.0237(8) Uani d . 1
C C16 0.23148(18) -0.1292(7) 0.58549(19) 0.0278(8) Uani d . 1
C C17 0.16278(18) -0.1551(7) 0.5878(2) 0.0282(8) Uani d . 1
C C18 0.13791(19) 0.0217(7) 0.6345(2) 0.0295(8) Uani d . 1
C C19 0.18167(17) 0.2206(7) 0.6792(2) 0.0273(8) Uani d . 1
H H1 0.2752(19) 0.555(7) 0.755(2) 0.035(10) Uiso d . 1
H H2 0.90133 0.32793 1.20671 0.0319 Uiso calc R 1
H H3 1.01696 0.27439 1.20608 0.0401 Uiso calc R 1
H H4 0.95794 -0.30486 1.04357 0.0382 Uiso calc R 1
H H5 0.84121 -0.27501 1.04125 0.0345 Uiso calc R 1
H H7A 0.66897 -0.06573 1.1443 0.0354 Uiso calc R 1
H H7B 0.64537 -0.28268 1.07063 0.0354 Uiso calc R 1
H H12A 0.46826 0.939 0.84314 0.0317 Uiso calc R 1
H H12B 0.4714 0.77338 0.76219 0.0317 Uiso calc R 1
H H15 0.32297 0.08466 0.62723 0.0285 Uiso calc R 1
H H16 0.24838 -0.24888 0.55289 0.0333 Uiso calc R 1
H H17 0.13298 -0.29249 0.55759 0.0339 Uiso calc R 1
H H18 0.09066 0.00631 0.636 0.0354 Uiso calc R 1
H H19 0.16412 0.34277 0.71043 0.0328 Uiso calc R 1

loop_
_atom_site_aniso_label
_atom_site_aniso_U_11
_atom_site_aniso_U_22
_atom_site_aniso_U_33
_atom_site_aniso_U_12
_atom_site_aniso_U_13
_atom_site_aniso_U_23
O1 0.0303(14) 0.0309(15) 0.0310(13) 0.0024(11) 0.0098(11) -0.0039(11)
O2 0.0251(13) 0.0236(14) 0.0330(13) 0.0011(11) 0.0047(11) -0.0030(11)
O3 0.0199(13) 0.0262(14) 0.0271(12) -0.0017(10) 0.0049(10) -0.0014(10)
O4 0.0272(14) 0.0462(17) 0.0354(14) -0.0027(12) 0.0140(12) -0.0131(12)
N1 0.0312(18) 0.038(2) 0.0307(17) 0.0060(15) 0.0092(14) 0.0027(14)
N2 0.0244(17) 0.0227(17) 0.0253(15) -0.0004(13) 0.0093(13) -0.0010(13)
C1 0.0238(17) 0.0233(19) 0.0194(17) 0.0007(15) 0.0046(14) 0.0062(14)
C2 0.029(2) 0.026(2) 0.0261(18) -0.0002(16) 0.0100(15) -0.0005(15)
C3 0.028(2) 0.037(2) 0.032(2) -0.0038(18) 0.0069(17) -0.0006(17)
C4 0.035(2) 0.035(2) 0.0250(19) 0.0078(18) 0.0089(16) 0.0003(16)
C5 0.023(2) 0.029(2) 0.0288(19) 0.0057(16) 0.0025(15) -0.0014(15)
C6 0.029(2) 0.023(2) 0.0173(17) 0.0039(16) 0.0002(15) 0.0033(15)
C7 0.0235(19) 0.029(2) 0.0312(19) 0.0000(16) 0.0028(15) 0.0033(16)
C8 0.0258(19) 0.027(2) 0.0255(18) -0.0022(16) 0.0078(16) -0.0038(16)
C9 0.0226(19) 0.030(2) 0.0225(17) -0.0014(16) 0.0056(15) -0.0005(15)
C10 0.0225(19) 0.029(2) 0.0207(17) -0.0020(16) 0.0048(15) -0.0032(15)
C11 0.0225(19) 0.029(2) 0.0245(18) -0.0058(16) 0.0105(15) -0.0061(16)
C12 0.0230(19) 0.027(2) 0.0261(18) 0.0000(16) 0.0039(15) 0.0028(15)
C13 0.0217(18) 0.024(2) 0.0194(17) -0.0013(15) 0.0059(14) 0.0045(14)
C14 0.0242(19) 0.0159(18) 0.0178(16) -0.0029(14) 0.0028(14) 0.0045(14)
C15 0.0242(19) 0.0245(19) 0.0209(17) 0.0030(16) 0.0055(15) 0.0031(15)
C16 0.034(2) 0.025(2) 0.0214(18) 0.0067(17) 0.0048(16) 0.0003(15)
C17 0.033(2) 0.0192(19) 0.0257(18) -0.0027(16) 0.0011(15) 0.0026(15)
C18 0.027(2) 0.029(2) 0.0318(19) -0.0056(17) 0.0092(16) -0.0008(16)
C19 0.029(2) 0.026(2) 0.0293(18) -0.0001(16) 0.0133(16) -0.0024(15)

loop_
_atom_type_symbol
_atom_type_description
_atom_type_scat_dispersion_real
_atom_type_scat_dispersion_imag
_atom_type_scat_source
C C 0.0033 0.0016
;
International Tables for Crystallography
(Vol. C, Tables 4.2.6.8 and 6.1.1.4)
;
H H 0.0000 0.0000
;
International Tables for Crystallography
(Vol. C, Table 6.1.1.4)
;
N N 0.0061 0.0033
;
International Tables for Crystallography
(Vol. C, Tables 4.2.6.8 and 6.1.1.4)
;
O O 0.0106 0.0060
;
International Tables for Crystallography
(Vol. C, Tables 4.2.6.8 and 6.1.1.4)
;

loop_
_geom_angle_atom_site_label_1
_geom_angle_atom_site_label_2
_geom_angle_atom_site_label_3
_geom_angle
_geom_angle_publ_flag
C6 O2 C7 116.2(3) yes
C12 O3 C13 114.2(3) yes
C3 N1 C4 115.8(3) yes
C13 N2 C14 127.1(3) yes
C2 C1 C5 118.4(3) yes
C2 C1 C6 118.5(3) yes
C5 C1 C6 123.2(3) yes
C1 C2 C3 118.8(3) yes
N1 C3 C2 123.9(3) yes
N1 C4 C5 124.5(3) yes
C1 C5 C4 118.6(3) yes
O1 C6 O2 124.3(3) yes
O1 C6 C1 123.7(3) yes
O2 C6 C1 111.9(3) yes
O2 C7 C8 112.5(3) yes
C7 C8 C9 177.3(4) yes
C8 C9 C10 178.7(4) yes
C9 C10 C11 179.2(4) yes
C10 C11 C12 179.1(3) yes
O3 C12 C11 111.9(3) yes
O3 C13 O4 123.5(3) yes
O3 C13 N2 109.3(3) yes
O4 C13 N2 127.2(3) yes
N2 C14 C15 124.0(3) yes
N2 C14 C19 116.5(3) yes
C15 C14 C19 119.6(3) yes
C14 C15 C16 119.5(3) yes
C15 C16 C17 121.2(3) yes
C16 C17 C18 119.3(3) yes
C17 C18 C19 120.3(4) yes
C14 C19 C18 120.1(3) yes
C13 N2 H1 112(2) no
C14 N2 H1 121(2) no
C1 C2 H2 120.575 no
C3 C2 H2 120.580 no
N1 C3 H3 118.068 no
C2 C3 H3 118.070 no
N1 C4 H4 117.750 no
C5 C4 H4 117.738 no
C1 C5 H5 120.684 no
C4 C5 H5 120.689 no
O2 C7 H7A 109.100 no
O2 C7 H7B 109.089 no
C8 C7 H7A 109.096 no
C8 C7 H7B 109.097 no
H7A C7 H7B 107.850 no
O3 C12 H12A 109.237 no
O3 C12 H12B 109.235 no
C11 C12 H12A 109.250 no
C11 C12 H12B 109.249 no
H12A C12 H12B 107.930 no
C14 C15 H15 120.265 no
C16 C15 H15 120.251 no
C15 C16 H16 119.381 no
C17 C16 H16 119.385 no
C16 C17 H17 120.336 no
C18 C17 H17 120.363 no
C17 C18 H18 119.850 no
C19 C18 H18 119.841 no
C14 C19 H19 119.963 no
C18 C19 H19 119.966 no

loop_
_geom_bond_atom_site_label_1
_geom_bond_atom_site_label_2
_geom_bond_distance
_geom_bond_publ_flag
O1 C6 1.208(4) yes
O2 C6 1.337(4) yes
O2 C7 1.448(4) yes
O3 C12 1.443(4) yes
O3 C13 1.367(4) yes
O4 C13 1.207(5) yes
N1 C3 1.345(5) yes
N1 C4 1.338(4) yes
N2 C13 1.349(4) yes
N2 C14 1.411(4) yes
C1 C2 1.384(4) yes
C1 C5 1.379(5) yes
C1 C6 1.497(5) yes
C2 C3 1.386(5) yes
C4 C5 1.384(5) yes
C7 C8 1.469(4) yes
C8 C9 1.194(4) yes
C9 C10 1.382(4) yes
C10 C11 1.202(4) yes
C11 C12 1.458(4) yes
C14 C15 1.389(5) yes
C14 C19 1.402(5) yes
C15 C16 1.387(4) yes
C16 C17 1.384(5) yes
C17 C18 1.387(5) yes
C18 C19 1.386(5) yes
N2 H1 0.88(4) no
C2 H2 0.950 no
C3 H3 0.950 no
C4 H4 0.950 no
C5 H5 0.950 no
C7 H7A 0.990 no
C7 H7B 0.990 no
C12 H12A 0.990 no
C12 H12B 0.990 no
C15 H15 0.950 no
C16 H16 0.950 no
C17 H17 0.950 no
C18 H18 0.950 no
C19 H19 0.950 no

loop_
_geom_contact_atom_site_label_1
_geom_contact_atom_site_label_2
_geom_contact_distance
_geom_contact_site_symmetry_2
_geom_contact_publ_flag
O1 C2 2.839(4) . no
O1 C7 2.676(4) . no
O1 C8 3.072(4) . no
O2 C5 2.758(5) . no
O2 C9 3.504(4) . no
O3 C10 3.463(4) . no
O3 C14 3.587(4) . no
O4 C11 2.988(4) . no
O4 C12 2.643(4) . no
O4 C14 2.935(4) . no
O4 C15 2.887(4) . no
N1 C1 2.805(5) . no
N2 C12 3.533(4) . no
C2 C4 2.700(5) . no
C3 C5 2.708(5) . no
C6 C8 3.053(4) . no
C11 C13 2.974(4) . no
C13 C15 3.002(4) . no
C14 C17 2.789(4) . no
C15 C18 2.782(5) . no
C16 C19 2.764(5) . no
O1 O2 3.442(3) 1_565 no
O1 O3 3.336(4) 3_667 no
O1 N2 2.963(4) 3_667 no
O1 C18 3.567(4) 3_657 no
O1 C19 3.486(4) 3_657 no
O2 O1 3.442(3) 1_545 no
O3 O1 3.336(4) 3_667 no
O3 C7 3.288(5) 3_667 no
O3 C8 3.241(4) 3_667 no
O3 C15 3.412(4) 1_565 no
O4 C11 3.079(5) 2_646 no
O4 C12 2.986(5) 2_646 no
N1 C2 3.534(4) 2_747 no
N2 O1 2.963(4) 3_667 no
N2 C7 3.358(5) 3_657 no
N2 C15 3.584(4) 1_565 no
N2 C16 3.170(4) 1_565 no
N2 C17 3.529(4) 1_565 no
C2 N1 3.534(4) 2_757 no
C3 C3 3.547(5) 2_747 no
C3 C3 3.547(5) 2_757 no
C6 C19 3.393(5) 3_657 no
C7 O3 3.288(5) 3_667 no
C7 N2 3.358(5) 3_657 no
C8 O3 3.241(4) 3_667 no
C11 O4 3.079(5) 2_656 no
C12 O4 2.986(5) 2_656 no
C13 C15 3.597(5) 1_565 no
C13 C16 3.552(4) 1_565 no
C14 C16 3.552(5) 1_565 no
C15 O3 3.412(4) 1_545 no
C15 N2 3.584(4) 1_545 no
C15 C13 3.597(5) 1_545 no
C16 N2 3.170(4) 1_545 no
C16 C13 3.552(4) 1_545 no
C16 C14 3.552(5) 1_545 no
C17 N2 3.529(4) 1_545 no
C17 C19 3.522(5) 1_545 no
C18 O1 3.567(4) 3_657 no
C19 O1 3.486(4) 3_657 no
C19 C6 3.393(5) 3_657 no
C19 C17 3.522(5) 1_565 no
O1 H2 2.5617 . no
O1 H7A 2.4752 . no
O2 H5 2.4652 . no
O3 H1 2.18(4) . no
O4 H1 2.99(4) . no
O4 H12A 3.5975 . no
O4 H12B 2.4401 . no
O4 H15 2.2759 . no
N1 H2 3.2559 . no
N1 H5 3.2535 . no
N2 H15 2.6797 . no
N2 H19 2.5440 . no
C1 H3 3.2338 . no
C1 H4 3.2237 . no
C2 H5 3.2399 . no
C3 H4 3.1312 . no
C4 H3 3.1321 . no
C5 H2 3.2386 . no
C6 H2 2.6280 . no
C6 H5 2.7181 . no
C6 H7A 2.5065 . no
C6 H7B 3.1662 . no
C9 H7A 3.1189 . no
C9 H7B 3.1208 . no
C10 H12A 3.1345 . no
C10 H12B 3.1260 . no
C13 H12A 3.1814 . no
C13 H12B 2.5129 . no
C13 H15 2.7518 . no
C14 H16 3.2532 . no
C14 H18 3.2728 . no
C15 H1 3.25(4) . no
C15 H17 3.2706 . no
C15 H19 3.2687 . no
C16 H18 3.2496 . no
C17 H15 3.2695 . no
C17 H19 3.2612 . no
C18 H16 3.2472 . no
C19 H1 2.54(3) . no
C19 H15 3.2725 . no
C19 H17 3.2637 . no
H1 H15 3.5459 . no
H1 H19 2.3512 . no
H2 H3 2.3166 . no
H4 H5 2.3111 . no
H15 H16 2.3319 . no
H16 H17 2.3300 . no
H17 H18 2.3398 . no
H18 H19 2.3333 . no
O1 H1 2.10(4) 3_667 no
O1 H7B 3.3719 1_565 no
O1 H16 3.4101 2_656 no
O1 H19 2.9853 3_667 no
O2 H1 3.55(4) 3_657 no
O2 H16 3.0338 2_656 no
O2 H19 3.4623 3_657 no
O3 H7A 2.5279 3_667 no
O3 H7B 3.2920 3_657 no
O3 H15 3.2742 1_565 no
O4 H7A 3.5739 3_657 no
O4 H12A 3.1541 1_545 no
O4 H12A 2.9963 2_646 no
O4 H12B 3.4323 1_545 no
O4 H12B 2.4733 2_646 no
N1 H2 2.9295 2_747 no
N1 H3 3.1052 2_747 no
N1 H4 3.5641 3_757 no
N1 H17 3.4548 2_656 no
N1 H17 3.3395 4_645 no
N1 H18 3.0693 4_645 no
N1 H18 3.1776 4_655 no
N1 H19 3.2327 4_655 no
N2 H7A 2.7606 3_657 no
N2 H7B 3.2132 3_657 no
N2 H16 3.1631 1_565 no
C1 H3 3.3187 2_747 no
C1 H16 3.1868 2_656 no
C1 H17 3.1857 2_656 no
C1 H19 3.4819 3_657 no
C2 H3 2.9631 2_747 no
C2 H5 3.4796 1_565 no
C2 H17 3.5935 2_656 no
C2 H18 3.3262 3_657 no
C3 H2 3.0544 2_747 no
C3 H3 2.8278 2_747 no
C3 H4 3.4002 1_565 no
C3 H18 2.9823 4_655 no
C3 H19 3.4811 4_655 no
C4 H3 3.5399 1_545 no
C4 H3 3.3957 2_747 no
C4 H17 2.9945 2_656 no
C4 H18 3.1953 4_645 no
C5 H2 3.3478 1_545 no
C5 H3 3.5233 2_747 no
C5 H16 3.4000 2_656 no
C5 H17 2.8503 2_656 no
C6 H1 3.25(4) 3_667 no
C6 H16 2.9449 2_656 no
C6 H19 3.3088 3_657 no
C7 H1 3.38(3) 3_657 no
C7 H12A 3.4077 3_667 no
C8 H7B 3.3574 1_565 no
C8 H12A 3.5855 1_545 no
C8 H12A 3.2925 3_667 no
C8 H16 3.3030 2_656 no
C9 H7B 2.9517 1_565 no
C9 H12A 3.0384 1_545 no
C9 H15 3.3711 2_656 no
C9 H16 3.4629 2_656 no
C10 H7B 3.0341 1_565 no
C10 H12A 2.9445 1_545 no
C10 H12B 3.0332 2_646 no
C10 H15 3.1513 2_656 no
C11 H7B 3.5607 1_565 no
C11 H12A 3.3701 1_545 no
C11 H12B 2.8967 2_646 no
C11 H15 3.4195 2_656 no
C12 H7A 3.2314 3_667 no
C12 H12B 3.3431 2_646 no
C12 H12B 3.4043 2_656 no
C13 H7A 3.1164 3_657 no
C13 H7B 3.3533 3_657 no
C13 H12B 3.4943 2_646 no
C13 H15 3.5175 1_565 no
C13 H16 3.4255 1_565 no
C14 H5 3.4640 2_656 no
C14 H7A 2.9551 3_657 no
C14 H16 3.3284 1_565 no
C14 H17 3.4854 1_565 no
C15 H1 3.36(4) 1_545 no
C15 H5 3.1008 2_656 no
C15 H7A 3.5026 3_657 no
C16 H1 3.09(3) 1_545 no
C16 H5 2.7844 2_656 no
C17 H1 3.27(3) 1_545 no
C17 H4 3.1952 2_656 no
C17 H5 2.8713 2_656 no
C17 H19 3.2787 1_545 no
C18 H2 3.4707 3_657 no
C18 H3 3.1872 4_454 no
C18 H4 3.0448 2_656 no
C18 H4 3.5611 4_444 no
C18 H5 3.2312 2_656 no
C19 H3 3.4449 4_454 no
C19 H5 3.5009 2_656 no
C19 H7A 3.4775 3_657 no
C19 H17 3.1548 1_565 no
H1 O1 2.10(4) 3_667 no
H1 O2 3.55(4) 3_657 no
H1 C6 3.25(4) 3_667 no
H1 C7 3.38(3) 3_657 no
H1 C15 3.36(4) 1_565 no
H1 C16 3.09(3) 1_565 no
H1 C17 3.27(3) 1_565 no
H1 H7A 3.0191 3_657 no
H1 H7A 3.1087 3_667 no
H1 H7B 3.1052 3_657 no
H1 H16 3.3461 1_565 no
H2 N1 2.9295 2_757 no
H2 C3 3.0544 2_757 no
H2 C5 3.3478 1_565 no
H2 C18 3.4707 3_657 no
H2 H3 3.3599 2_747 no
H2 H3 2.9048 2_757 no
H2 H5 3.2944 1_565 no
H2 H18 3.0691 3_657 no
H2 H19 2.7610 3_667 no
H3 N1 3.1052 2_757 no
H3 C1 3.3187 2_757 no
H3 C2 2.9631 2_757 no
H3 C3 2.8278 2_757 no
H3 C4 3.5399 1_565 no
H3 C4 3.3957 2_757 no
H3 C5 3.5233 2_757 no
H3 C18 3.1872 4_655 no
H3 C19 3.4449 4_655 no
H3 H2 2.9048 2_747 no
H3 H2 3.3599 2_757 no
H3 H3 3.1387 2_747 no
H3 H3 3.1387 2_757 no
H3 H4 3.3367 1_565 no
H3 H18 2.4257 4_655 no
H3 H19 2.9620 4_655 no
H4 N1 3.5641 3_757 no
H4 C3 3.4002 1_545 no
H4 C17 3.1952 2_646 no
H4 C18 3.0448 2_646 no
H4 C18 3.5611 4_645 no
H4 H3 3.3367 1_545 no
H4 H4 3.2416 3_747 no
H4 H17 3.2166 2_646 no
H4 H17 3.3174 2_656 no
H4 H17 3.4430 4_645 no
H4 H18 2.9488 2_646 no
H4 H18 2.7665 4_645 no
H5 C2 3.4796 1_545 no
H5 C14 3.4640 2_646 no
H5 C15 3.1008 2_646 no
H5 C16 2.7844 2_646 no
H5 C17 2.8713 2_646 no
H5 C18 3.2312 2_646 no
H5 C19 3.5009 2_646 no
H5 H2 3.2944 1_545 no
H5 H15 3.5748 2_646 no
H5 H16 3.1138 2_646 no
H5 H16 3.3297 2_656 no
H5 H17 3.2551 2_646 no
H5 H17 3.1088 2_656 no
H7A O3 2.5279 3_667 no
H7A O4 3.5739 3_657 no
H7A N2 2.7606 3_657 no
H7A C12 3.2314 3_667 no
H7A C13 3.1164 3_657 no
H7A C14 2.9551 3_657 no
H7A C15 3.5026 3_657 no
H7A C19 3.4775 3_657 no
H7A H1 3.0191 3_657 no
H7A H1 3.1087 3_667 no
H7A H12A 2.8769 3_667 no
H7B O1 3.3719 1_545 no
H7B O3 3.2920 3_657 no
H7B N2 3.2132 3_657 no
H7B C8 3.3574 1_545 no
H7B C9 2.9517 1_545 no
H7B C10 3.0341 1_545 no
H7B C11 3.5607 1_545 no
H7B C13 3.3533 3_657 no
H7B H1 3.1052 3_657 no
H7B H12A 3.5210 3_667 no
H7B H15 3.5820 2_646 no
H12A O4 3.1541 1_565 no
H12A O4 2.9963 2_656 no
H12A C7 3.4077 3_667 no
H12A C8 3.5855 1_565 no
H12A C8 3.2925 3_667 no
H12A C9 3.0384 1_565 no
H12A C10 2.9445 1_565 no
H12A C11 3.3701 1_565 no
H12A H7A 2.8769 3_667 no
H12A H7B 3.5210 3_667 no
H12A H12B 2.9679 2_656 no
H12B O4 3.4323 1_565 no
H12B O4 2.4733 2_656 no
H12B C10 3.0332 2_656 no
H12B C11 2.8967 2_656 no
H12B C12 3.4043 2_646 no
H12B C12 3.3431 2_656 no
H12B C13 3.4943 2_656 no
H12B H12A 2.9679 2_646 no
H12B H12B 2.9006 2_646 no
H12B H12B 2.9006 2_656 no
H12B H15 3.4367 1_565 no
H15 O3 3.2742 1_545 no
H15 C9 3.3711 2_646 no
H15 C10 3.1513 2_646 no
H15 C11 3.4195 2_646 no
H15 C13 3.5175 1_545 no
H15 H5 3.5748 2_656 no
H15 H7B 3.5820 2_656 no
H15 H12B 3.4367 1_545 no
H16 O1 3.4101 2_646 no
H16 O2 3.0338 2_646 no
H16 N2 3.1631 1_545 no
H16 C1 3.1868 2_646 no
H16 C5 3.4000 2_646 no
H16 C6 2.9449 2_646 no
H16 C8 3.3030 2_646 no
H16 C9 3.4629 2_646 no
H16 C13 3.4255 1_545 no
H16 C14 3.3284 1_545 no
H16 H1 3.3461 1_545 no
H16 H5 3.3297 2_646 no
H16 H5 3.1138 2_656 no
H17 N1 3.4548 2_646 no
H17 N1 3.3395 4_444 no
H17 C1 3.1857 2_646 no
H17 C2 3.5935 2_646 no
H17 C4 2.9945 2_646 no
H17 C5 2.8503 2_646 no
H17 C14 3.4854 1_545 no
H17 C19 3.1548 1_545 no
H17 H4 3.3174 2_646 no
H17 H4 3.2166 2_656 no
H17 H4 3.4430 4_444 no
H17 H5 3.1088 2_646 no
H17 H5 3.2551 2_656 no
H17 H19 3.0338 1_545 no
H18 N1 3.0693 4_444 no
H18 N1 3.1776 4_454 no
H18 C2 3.3262 3_657 no
H18 C3 2.9823 4_454 no
H18 C4 3.1953 4_444 no
H18 H2 3.0691 3_657 no
H18 H3 2.4257 4_454 no
H18 H4 2.9488 2_656 no
H18 H4 2.7665 4_444 no
H19 O1 2.9853 3_667 no
H19 O2 3.4623 3_657 no
H19 N1 3.2327 4_454 no
H19 C1 3.4819 3_657 no
H19 C3 3.4811 4_454 no
H19 C6 3.3088 3_657 no
H19 C17 3.2787 1_565 no
H19 H2 2.7610 3_667 no
H19 H3 2.9620 4_454 no
H19 H17 3.0338 1_565 no

loop_
_geom_hbond_atom_site_label_D
_geom_hbond_atom_site_label_H
_geom_hbond_atom_site_label_A
_geom_hbond_site_symmetry_A
_geom_hbond_distance_DH
_geom_hbond_distance_HA
_geom_hbond_distance_DA
_geom_hbond_angle_DHA
_geom_hbond_publ_flag
N2 H1 O1 3_667 0.88(4) 2.10(4) 2.963(4) 165(3) no

loop_
_geom_torsion_atom_site_label_1
_geom_torsion_atom_site_label_2
_geom_torsion_atom_site_label_3
_geom_torsion_atom_site_label_4
_geom_torsion
_geom_torsion_publ_flag
C6 O2 C7 C8 77.1(3) no
C7 O2 C6 O1 -3.2(4) no
C7 O2 C6 C1 177.4(2) no
C12 O3 C13 O4 -4.3(4) no
C12 O3 C13 N2 176.2(2) no
C13 O3 C12 C11 -72.4(3) no
C3 N1 C4 C5 0.2(5) no
C4 N1 C3 C2 -0.9(5) no
C13 N2 C14 C15 -1.4(5) no
C13 N2 C14 C19 177.9(3) no
C14 N2 C13 O3 -179.5(3) no
C14 N2 C13 O4 1.0(5) no
C2 C1 C5 C4 0.1(4) no
C5 C1 C2 C3 -0.7(4) no
C2 C1 C6 O1 8.1(5) no
C2 C1 C6 O2 -172.6(3) no
C6 C1 C2 C3 -179.6(2) no
C5 C1 C6 O1 -170.8(3) no
C5 C1 C6 O2 8.5(4) no
C6 C1 C5 C4 178.9(3) no
C1 C2 C3 N1 1.2(5) no
N1 C4 C5 C1 0.2(5) no
N2 C14 C15 C16 177.0(2) no
N2 C14 C19 C18 -176.9(2) no
C15 C14 C19 C18 2.4(4) no
C19 C14 C15 C16 -2.3(4) no
C14 C15 C16 C17 0.7(4) no
C15 C16 C17 C18 0.8(4) no
C16 C17 C18 C19 -0.6(5) no
C17 C18 C19 C14 -1.0(5) no

_cod_database_fobs_code 2021809
